data_1501884
loop_
_publ_author_name
'Nikitin, Kirill'
'M\"uller-Bunz, Helge'
'Ortin, Yannick'
'Muldoon, Jimmy'
'McGlinchey, Michael J.'

_publ_section_title
;
 Restricted rotation in 9-phenyl-anthracenes: a prediction fulfilled.
;
_journal_issue 2
_journal_name_full 'Organic letters'
_journal_page_first 256
_journal_page_last 259
_journal_paper_doi 10.1021/ol102665y
_journal_volume 13
_journal_year 2011
_chemical_formula_moiety '2 (C30 H20), 0.86 (C7 H8), 0.14 (C6 H6)'
_chemical_formula_sum 'C66.86 H47.72'
_chemical_formula_weight 851.06
_chemical_name_systematic
; 
 ? 
;
_space_group_IT_number 2
_symmetry_cell_setting triclinic
_symmetry_space_group_name_Hall '-P 1'
_symmetry_space_group_name_H-M 'P -1'
_atom_sites_solution_hydrogens geom
_atom_sites_solution_primary direct
_atom_sites_solution_secondary difmap
_audit_creation_method SHELXL-97
_cell_angle_alpha 74.056(2)
_cell_angle_beta 86.580(1)
_cell_angle_gamma 85.989(1)
_cell_formula_units_Z 2
_cell_length_a 11.4349(1)
_cell_length_b 12.9659(2)
_cell_length_c 16.4853(3)
_cell_measurement_reflns_used 90533
_cell_measurement_temperature 293(2)
_cell_measurement_theta_max 76.3389
_cell_measurement_theta_min 3.5478
_cell_volume 2342.31(6)
_computing_cell_refinement
;
CrysAlisPro, Oxford Diffraction Ltd.,
Version 1.171.33.55 (release 05-01-2010 CrysAlis171 .NET)
(compiled Jan  5 2010,16:28:46)
;
_computing_data_collection
;
CrysAlisPro, Oxford Diffraction Ltd.,
Version 1.171.33.55 (release 05-01-2010 CrysAlis171 .NET)
(compiled Jan  5 2010,16:28:46)
;
_computing_data_reduction
;
CrysAlisPro, Oxford Diffraction Ltd.,
Version 1.171.33.55 (release 05-01-2010 CrysAlis171 .NET)
(compiled Jan  5 2010,16:28:46)
;
_computing_structure_refinement 'SHELXL-97 (Sheldrick, 1997)'
_computing_structure_solution 'SHELXS-97 (Sheldrick, 1990)'
_diffrn_ambient_temperature 293(2)
_diffrn_detector_area_resol_mean 10.3196
_diffrn_measured_fraction_theta_full 0.996
_diffrn_measured_fraction_theta_max 0.996
_diffrn_measurement_device_type 'SuperNova, Dual, Cu at zero, Atlas'
_diffrn_measurement_method '\w scans'
_diffrn_radiation_monochromator mirror
_diffrn_radiation_source 'SuperNova (Cu) X-ray Source'
_diffrn_radiation_type CuK\a
_diffrn_radiation_wavelength 1.54184
_diffrn_reflns_av_R_equivalents 0.0332
_diffrn_reflns_av_sigmaI/netI 0.0097
_diffrn_reflns_limit_h_max 14
_diffrn_reflns_limit_h_min -14
_diffrn_reflns_limit_k_max 16
_diffrn_reflns_limit_k_min -16
_diffrn_reflns_limit_l_max 20
_diffrn_reflns_limit_l_min -20
_diffrn_reflns_number 147064
_diffrn_reflns_theta_full 76.53
_diffrn_reflns_theta_max 76.53
_diffrn_reflns_theta_min 3.55
_exptl_absorpt_coefficient_mu 0.516
_exptl_absorpt_correction_T_max 0.951
_exptl_absorpt_correction_T_min 0.910
_exptl_absorpt_correction_type analytical
_exptl_absorpt_process_details
;
CrysAlisPro, Oxford Diffraction Ltd.,
Version 1.171.33.55 (release 05-01-2010 CrysAlis171 .NET)
(compiled Jan  5 2010,16:28:46)
Analytical numeric absorption correction using a multifaceted crystal
model based on expressions derived by R.C. Clark & J.S. Reid.
(Clark, R. C. & Reid, J. S. (1995). Acta Cryst. A51, 887-897)
;
_exptl_crystal_colour colourless
_exptl_crystal_density_diffrn 1.207
_exptl_crystal_density_method 'not measured'
_exptl_crystal_description block
_exptl_crystal_F_000 897.6
_exptl_crystal_size_max 0.3542
_exptl_crystal_size_mid 0.2151
_exptl_crystal_size_min 0.1438
_refine_diff_density_max 0.396
_refine_diff_density_min -0.216
_refine_diff_density_rms 0.034
_refine_ls_extinction_method none
_refine_ls_goodness_of_fit_ref 1.075
_refine_ls_hydrogen_treatment constr
_refine_ls_matrix_type full
_refine_ls_number_parameters 630
_refine_ls_number_reflns 9808
_refine_ls_number_restraints 18
_refine_ls_restrained_S_all 1.074
_refine_ls_R_factor_all 0.0523
_refine_ls_R_factor_gt 0.0488
_refine_ls_shift/su_max 0.001
_refine_ls_shift/su_mean 0.000
_refine_ls_structure_factor_coef Fsqd
_refine_ls_weighting_details 'calc w=1/[\s^2^(Fo^2^)+(0.0762P)^2^+0.3207P] where P=(Fo^2^+2Fc^2^)/3'
_refine_ls_weighting_scheme calc
_refine_ls_wR_factor_gt 0.1434
_refine_ls_wR_factor_ref 0.1464
_reflns_number_gt 8744
_reflns_number_total 9808
_reflns_threshold_expression I>2\s(I)
_cod_data_source_file ol102665y_si_002.cif
_cod_data_source_block mjm350(6)
_cod_database_code 1501884

loop_
_symmetry_equiv_pos_as_xyz
'x, y, z'
'-x, -y, -z'

loop_
_atom_site_label
_atom_site_type_symbol
_atom_site_fract_x
_atom_site_fract_y
_atom_site_fract_z
_atom_site_U_iso_or_equiv
_atom_site_adp_type
_atom_site_occupancy
_atom_site_symmetry_multiplicity
_atom_site_calc_flag
_atom_site_refinement_flags
_atom_site_disorder_assembly
_atom_site_disorder_group
C1 C 0.93558(11) 0.76289(10) 0.20904(8) 0.0526(3) Uani 1 1 d . . .
H1 H 0.9393 0.7259 0.1679 0.063 Uiso 1 1 calc R . .
C2 C 1.02256(12) 0.74485(11) 0.26464(9) 0.0609(3) Uani 1 1 d . . .
H2 H 1.0845 0.6955 0.2614 0.073 Uiso 1 1 calc R . .
C3 C 1.01962(12) 0.80048(11) 0.32733(9) 0.0614(3) Uani 1 1 d . . .
H3 H 1.0797 0.7876 0.3651 0.074 Uiso 1 1 calc R . .
C4 C 0.92982(11) 0.87256(10) 0.33287(8) 0.0540(3) Uani 1 1 d . . .
H4 H 0.9292 0.9084 0.3746 0.065 Uiso 1 1 calc R . .
C4A C 0.83599(10) 0.89462(9) 0.27594(7) 0.0458(2) Uani 1 1 d . . .
C5 C 0.55543(12) 1.06377(11) 0.22680(9) 0.0606(3) Uani 1 1 d . . .
H5 H 0.5545 1.1042 0.2655 0.073 Uiso 1 1 calc R . .
C6 C 0.46622(13) 1.07863(13) 0.17379(10) 0.0710(4) Uani 1 1 d . . .
H6 H 0.4056 1.1296 0.1759 0.085 Uiso 1 1 calc R . .
C7 C 0.46458(13) 1.01715(14) 0.11525(9) 0.0712(4) Uani 1 1 d . . .
H7 H 0.4014 1.0260 0.0805 0.085 Uiso 1 1 calc R . .
C8 C 0.55438(12) 0.94542(12) 0.10944(8) 0.0604(3) Uani 1 1 d . . .
H8 H 0.5525 0.9066 0.0698 0.072 Uiso 1 1 calc R . .
C8A C 0.65201(10) 0.92790(10) 0.16281(7) 0.0486(3) Uani 1 1 d . . .
C9 C 0.74703(10) 0.85542(9) 0.15608(7) 0.0460(2) Uani 1 1 d . . .
C9A C 0.83849(10) 0.83736(9) 0.21236(7) 0.0450(2) Uani 1 1 d . . .
C10 C 0.74330(10) 0.97026(9) 0.28038(7) 0.0482(3) Uani 1 1 d . . .
C10A C 0.65106(10) 0.98735(9) 0.22473(7) 0.0493(3) Uani 1 1 d . . .
C11 C 0.75087(10) 0.79865(9) 0.08784(7) 0.0465(2) Uani 1 1 d . . .
C12 C 0.70330(12) 0.70101(11) 0.10215(8) 0.0573(3) Uani 1 1 d . . .
H12 H 0.6690 0.6697 0.1550 0.069 Uiso 1 1 calc R . .
C13 C 0.70500(13) 0.64679(11) 0.03893(9) 0.0622(3) Uani 1 1 d . . .
H13 H 0.6718 0.5806 0.0504 0.075 Uiso 1 1 calc R . .
C14 C 0.75477(11) 0.69051(11) -0.03854(8) 0.0578(3) Uani 1 1 d . . .
H14 H 0.7560 0.6538 -0.0798 0.069 Uiso 1 1 calc R . .
C15 C 0.80473(10) 0.79110(10) -0.05701(7) 0.0514(3) Uani 1 1 d . . .
C16 C 0.85630(14) 0.83921(14) -0.13730(9) 0.0707(4) Uani 1 1 d . . .
H16 H 0.8590 0.8033 -0.1791 0.085 Uiso 1 1 calc R . .
C17 C 0.90201(17) 0.93694(17) -0.15438(10) 0.0875(5) Uani 1 1 d . . .
H17 H 0.9355 0.9675 -0.2077 0.105 Uiso 1 1 calc R . .
C18 C 0.89912(17) 0.99220(15) -0.09215(10) 0.0830(5) Uani 1 1 d . . .
H18 H 0.9299 1.0596 -0.1047 0.100 Uiso 1 1 calc R . .
C19 C 0.85181(13) 0.94823(11) -0.01372(9) 0.0622(3) Uani 1 1 d . . .
H19 H 0.8516 0.9854 0.0272 0.075 Uiso 1 1 calc R . .
C20 C 0.80290(10) 0.84659(9) 0.00663(7) 0.0469(2) Uani 1 1 d . . .
C21 C 0.74156(11) 1.03305(10) 0.34422(8) 0.0553(3) Uani 1 1 d . . .
C22 C 0.80597(14) 1.12283(11) 0.33042(10) 0.0691(4) Uani 1 1 d . . .
H22 H 0.8537 1.1437 0.2817 0.083 Uiso 1 1 calc R . .
C23 C 0.79946(18) 1.18282(13) 0.39006(13) 0.0864(6) Uani 1 1 d . . .
H23 H 0.8432 1.2431 0.3809 0.104 Uiso 1 1 calc R . .
C24 C 0.7287(2) 1.15249(16) 0.46176(13) 0.0959(6) Uani 1 1 d . . .
H24 H 0.7235 1.1928 0.5007 0.115 Uiso 1 1 calc R . .
C25 C 0.6663(2) 1.06378(18) 0.47569(13) 0.1005(6) Uani 1 1 d . . .
H25 H 0.6188 1.0432 0.5245 0.121 Uiso 1 1 calc R . .
C26 C 0.67274(16) 1.00356(15) 0.41801(10) 0.0794(4) Uani 1 1 d . . .
H26 H 0.6302 0.9423 0.4289 0.095 Uiso 1 1 calc R . .
C27 C 0.46635(11) 0.45982(11) 0.12515(8) 0.0565(3) Uani 1 1 d . . .
H27 H 0.4069 0.4818 0.0870 0.068 Uiso 1 1 calc R . .
C28 C 0.53928(13) 0.37436(11) 0.12124(9) 0.0631(3) Uani 1 1 d . . .
H28 H 0.5297 0.3385 0.0806 0.076 Uiso 1 1 calc R . .
C29 C 0.62973(13) 0.33955(11) 0.17872(10) 0.0648(3) Uani 1 1 d . . .
H29 H 0.6795 0.2807 0.1757 0.078 Uiso 1 1 calc R . .
C30 C 0.64491(12) 0.39120(10) 0.23847(9) 0.0576(3) Uani 1 1 d . . .
H30 H 0.7048 0.3667 0.2760 0.069 Uiso 1 1 calc R . .
C30A C 0.57098(10) 0.48214(9) 0.24469(7) 0.0474(2) Uani 1 1 d . . .
C31 C 0.53584(12) 0.69506(11) 0.36104(8) 0.0598(3) Uani 1 1 d . . .
H31 H 0.5976 0.6755 0.3974 0.072 Uiso 1 1 calc R . .
C32 C 0.46648(14) 0.78376(13) 0.36138(10) 0.0703(4) Uani 1 1 d . . .
H32 H 0.4814 0.8244 0.3978 0.084 Uiso 1 1 calc R . .
C33 C 0.37213(15) 0.81529(12) 0.30741(10) 0.0712(4) Uani 1 1 d . . .
H33 H 0.3240 0.8755 0.3094 0.085 Uiso 1 1 calc R . .
C34 C 0.35077(13) 0.75868(11) 0.25244(9) 0.0623(3) Uani 1 1 d . . .
H34 H 0.2885 0.7811 0.2167 0.075 Uiso 1 1 calc R . .
C34A C 0.42224(11) 0.66519(10) 0.24846(8) 0.0523(3) Uani 1 1 d . . .
C35 C 0.40439(11) 0.60848(10) 0.18908(8) 0.0539(3) Uani 1 1 d . . .
C35A C 0.47850(10) 0.51722(10) 0.18658(8) 0.0496(3) Uani 1 1 d . . .
C36 C 0.58811(10) 0.53843(10) 0.30477(7) 0.0487(3) Uani 1 1 d . . .
C36A C 0.51611(10) 0.63068(10) 0.30590(7) 0.0492(3) Uani 1 1 d . . .
C37 C 0.31033(13) 0.64621(11) 0.12605(9) 0.0611(3) Uani 1 1 d . . .
C38 C 0.32511(15) 0.73442(12) 0.05832(9) 0.0704(4) Uani 1 1 d . . .
H38 H 0.3932 0.7715 0.0529 0.085 Uiso 1 1 calc R . .
C39 C 0.2408(2) 0.77008(17) -0.00273(11) 0.0975(7) Uani 1 1 d . . .
H39 H 0.2527 0.8305 -0.0477 0.117 Uiso 1 1 calc R . .
C40 C 0.13919(19) 0.71513(18) 0.00391(12) 0.0929(6) Uani 1 1 d . . .
H40 H 0.0829 0.7382 -0.0366 0.111 Uiso 1 1 calc R . .
C41 C 0.12214(14) 0.62448(15) 0.07231(11) 0.0767(5) Uani 1 1 d . . .
C42 C 0.02122(17) 0.5663(2) 0.08108(16) 0.0984(7) Uani 1 1 d . . .
H42 H -0.0345 0.5882 0.0400 0.118 Uiso 1 1 calc R . .
C43 C 0.00164(17) 0.4789(2) 0.14734(19) 0.1104(8) Uani 1 1 d . . .
H43 H -0.0662 0.4419 0.1514 0.132 Uiso 1 1 calc R . .
C44 C 0.08481(15) 0.44574(19) 0.20904(14) 0.0931(6) Uani 1 1 d . . .
H44 H 0.0712 0.3865 0.2546 0.112 Uiso 1 1 calc R . .
C45 C 0.18596(12) 0.49795(13) 0.20443(10) 0.0658(3) Uani 1 1 d . . .
H45 H 0.2402 0.4742 0.2464 0.079 Uiso 1 1 calc R . .
C46 C 0.20763(12) 0.58888(12) 0.13503(9) 0.0641(4) Uani 1 1 d . . .
C47 C 0.68448(11) 0.50179(10) 0.36549(7) 0.0515(3) Uani 1 1 d . . .
C48 C 0.65993(13) 0.44915(11) 0.44967(8) 0.0600(3) Uani 1 1 d . . .
H48 H 0.5826 0.4366 0.4686 0.072 Uiso 1 1 calc R . .
C49 C 0.74931(15) 0.41512(12) 0.50588(9) 0.0689(4) Uani 1 1 d . . .
H49 H 0.7316 0.3804 0.5621 0.083 Uiso 1 1 calc R . .
C50 C 0.86404(14) 0.43262(13) 0.47858(10) 0.0715(4) Uani 1 1 d . . .
H50 H 0.9239 0.4097 0.5163 0.086 Uiso 1 1 calc R . .
C51 C 0.88995(14) 0.48399(14) 0.39556(11) 0.0751(4) Uani 1 1 d . . .
H51 H 0.9676 0.4955 0.3769 0.090 Uiso 1 1 calc R . .
C52 C 0.80084(12) 0.51871(13) 0.33947(9) 0.0656(3) Uani 1 1 d . . .
H52 H 0.8193 0.5540 0.2834 0.079 Uiso 1 1 calc R . .
C53 C 0.8043(2) 0.82872(18) 0.60550(13) 0.0802(6) Uani 0.858(4) 1 d P A 1
C54 C 0.8439(4) 0.7592(3) 0.55899(19) 0.0942(11) Uani 0.858(4) 1 d P A 1
H54 H 0.9183 0.7651 0.5326 0.113 Uiso 0.858(4) 1 calc PR A 1
C55 C 0.7738(4) 0.6812(3) 0.5514(2) 0.1213(11) Uani 0.858(4) 1 d P A 1
H55 H 0.8023 0.6347 0.5199 0.146 Uiso 0.858(4) 1 calc PR A 1
C56 C 0.6622(3) 0.6690(2) 0.5889(2) 0.1208(10) Uani 0.858(4) 1 d P A 1
H56 H 0.6152 0.6163 0.5825 0.145 Uiso 0.858(4) 1 calc PR A 1
C57 C 0.6248(3) 0.7370(3) 0.6353(2) 0.1218(11) Uani 0.858(4) 1 d P A 1
H57 H 0.5512 0.7304 0.6629 0.146 Uiso 0.858(4) 1 calc PR A 1
C58 C 0.6955(5) 0.8169(4) 0.6419(3) 0.1180(18) Uani 0.858(4) 1 d P A 1
H58 H 0.6666 0.8642 0.6726 0.142 Uiso 0.858(4) 1 calc PR A 1
C59 C 0.8765(3) 0.9167(4) 0.6132(2) 0.1260(12) Uani 0.858(4) 1 d P A 1
H59A H 0.8280 0.9673 0.6350 0.189 Uiso 0.858(4) 1 calc PR A 1
H59B H 0.9096 0.9525 0.5587 0.189 Uiso 0.858(4) 1 calc PR A 1
H59C H 0.9386 0.8870 0.6510 0.189 Uiso 0.858(4) 1 calc PR A 1
C60 C 0.7830(13) 0.8734(13) 0.6563(12) 0.122(6) Uiso 0.142(4) 1 d PD A 2
H60 H 0.7733 0.9183 0.6919 0.146 Uiso 0.142(4) 1 calc PR A 2
C61 C 0.888(2) 0.8713(18) 0.6088(10) 0.153(15) Uiso 0.142(4) 1 d PD A 2
H61 H 0.9465 0.9152 0.6134 0.184 Uiso 0.142(4) 1 calc PR A 2
C62 C 0.907(2) 0.8059(14) 0.5546(11) 0.108(5) Uiso 0.142(4) 1 d PD A 2
H62 H 0.9766 0.8040 0.5226 0.130 Uiso 0.142(4) 1 calc PR A 2
C63 C 0.8137(13) 0.743(2) 0.5522(14) 0.103(10) Uiso 0.142(4) 1 d PD A 2
H63 H 0.8235 0.6986 0.5166 0.124 Uiso 0.142(4) 1 calc PR A 2
C64 C 0.7069(13) 0.7415(10) 0.5979(8) 0.086(4) Uiso 0.142(4) 1 d PD A 2
H64 H 0.6481 0.6976 0.5932 0.103 Uiso 0.142(4) 1 calc PR A 2
C65 C 0.6929(16) 0.8090(10) 0.6511(10) 0.051(3) Uiso 0.142(4) 1 d PD A 2
H65 H 0.6234 0.8109 0.6831 0.062 Uiso 0.142(4) 1 calc PR A 2

loop_
_atom_site_aniso_label
_atom_site_aniso_U_11
_atom_site_aniso_U_22
_atom_site_aniso_U_33
_atom_site_aniso_U_23
_atom_site_aniso_U_13
_atom_site_aniso_U_12
C1 0.0508(6) 0.0519(6) 0.0580(7) -0.0212(5) 0.0033(5) -0.0015(5)
C2 0.0511(7) 0.0588(7) 0.0723(8) -0.0199(6) -0.0016(6) 0.0078(5)
C3 0.0538(7) 0.0654(7) 0.0643(8) -0.0164(6) -0.0143(6) 0.0054(6)
C4 0.0559(7) 0.0560(6) 0.0525(6) -0.0179(5) -0.0091(5) 0.0007(5)
C4A 0.0466(6) 0.0459(5) 0.0459(6) -0.0139(4) -0.0021(4) -0.0028(4)
C5 0.0597(7) 0.0629(7) 0.0624(7) -0.0248(6) -0.0081(6) 0.0114(6)
C6 0.0602(8) 0.0816(9) 0.0705(9) -0.0237(7) -0.0108(7) 0.0207(7)
C7 0.0556(8) 0.0973(11) 0.0608(8) -0.0226(7) -0.0155(6) 0.0117(7)
C8 0.0560(7) 0.0786(8) 0.0503(6) -0.0236(6) -0.0072(5) -0.0006(6)
C8A 0.0477(6) 0.0549(6) 0.0439(6) -0.0147(5) -0.0014(4) -0.0032(5)
C9 0.0480(6) 0.0486(6) 0.0432(5) -0.0154(4) 0.0026(4) -0.0070(5)
C9A 0.0458(6) 0.0447(5) 0.0452(5) -0.0134(4) 0.0031(4) -0.0053(4)
C10 0.0512(6) 0.0477(6) 0.0483(6) -0.0178(5) -0.0038(5) -0.0009(5)
C10A 0.0491(6) 0.0506(6) 0.0495(6) -0.0168(5) -0.0028(5) 0.0011(5)
C11 0.0455(6) 0.0516(6) 0.0454(6) -0.0181(5) 0.0006(4) -0.0053(5)
C12 0.0639(7) 0.0592(7) 0.0515(6) -0.0186(5) 0.0077(5) -0.0167(6)
C13 0.0679(8) 0.0588(7) 0.0677(8) -0.0278(6) 0.0020(6) -0.0177(6)
C14 0.0555(7) 0.0699(8) 0.0583(7) -0.0340(6) -0.0043(5) -0.0048(6)
C15 0.0440(6) 0.0676(7) 0.0449(6) -0.0194(5) -0.0028(4) -0.0012(5)
C16 0.0696(9) 0.0978(11) 0.0470(7) -0.0235(7) 0.0044(6) -0.0111(8)
C17 0.0933(12) 0.1120(14) 0.0512(8) -0.0090(8) 0.0139(8) -0.0332(10)
C18 0.0939(12) 0.0828(10) 0.0666(9) -0.0042(8) 0.0056(8) -0.0382(9)
C19 0.0679(8) 0.0626(7) 0.0569(7) -0.0143(6) 0.0006(6) -0.0189(6)
C20 0.0424(5) 0.0539(6) 0.0457(6) -0.0149(5) -0.0021(4) -0.0048(4)
C21 0.0584(7) 0.0530(6) 0.0603(7) -0.0259(5) -0.0144(6) 0.0097(5)
C22 0.0758(9) 0.0588(7) 0.0784(9) -0.0252(7) -0.0218(7) 0.0005(6)
C23 0.1030(13) 0.0577(8) 0.1101(14) -0.0360(9) -0.0462(11) 0.0066(8)
C24 0.1272(16) 0.0890(12) 0.0892(13) -0.0564(11) -0.0273(12) 0.0225(11)
C25 0.1272(17) 0.1076(14) 0.0829(12) -0.0578(11) 0.0055(11) 0.0042(12)
C26 0.0936(11) 0.0844(10) 0.0716(9) -0.0424(8) 0.0073(8) -0.0059(9)
C27 0.0547(7) 0.0634(7) 0.0598(7) -0.0304(6) -0.0078(5) -0.0015(5)
C28 0.0694(8) 0.0629(7) 0.0683(8) -0.0368(6) -0.0061(6) -0.0007(6)
C29 0.0683(8) 0.0564(7) 0.0764(9) -0.0307(6) -0.0077(7) 0.0075(6)
C30 0.0588(7) 0.0542(6) 0.0622(7) -0.0196(6) -0.0086(6) 0.0008(5)
C30A 0.0483(6) 0.0483(6) 0.0476(6) -0.0156(5) 0.0001(5) -0.0082(5)
C31 0.0649(8) 0.0680(8) 0.0553(7) -0.0299(6) 0.0025(6) -0.0148(6)
C32 0.0804(10) 0.0731(9) 0.0717(9) -0.0436(7) 0.0072(7) -0.0135(7)
C33 0.0803(10) 0.0643(8) 0.0761(9) -0.0354(7) 0.0117(8) 0.0020(7)
C34 0.0639(8) 0.0646(8) 0.0630(7) -0.0279(6) 0.0032(6) 0.0035(6)
C34A 0.0521(6) 0.0570(6) 0.0524(6) -0.0238(5) 0.0043(5) -0.0038(5)
C35 0.0515(6) 0.0603(7) 0.0552(7) -0.0249(5) -0.0033(5) -0.0002(5)
C35A 0.0482(6) 0.0540(6) 0.0523(6) -0.0235(5) -0.0004(5) -0.0054(5)
C36 0.0495(6) 0.0542(6) 0.0449(6) -0.0161(5) 0.0012(5) -0.0113(5)
C36A 0.0516(6) 0.0553(6) 0.0450(6) -0.0202(5) 0.0056(5) -0.0121(5)
C37 0.0649(8) 0.0630(7) 0.0613(7) -0.0293(6) -0.0053(6) 0.0093(6)
C38 0.0834(10) 0.0644(8) 0.0638(8) -0.0203(7) -0.0078(7) 0.0095(7)
C39 0.1333(18) 0.0890(12) 0.0671(10) -0.0243(9) -0.0227(10) 0.0442(12)
C40 0.0946(13) 0.1114(14) 0.0826(12) -0.0491(11) -0.0308(10) 0.0417(11)
C41 0.0615(8) 0.1056(12) 0.0803(10) -0.0591(10) -0.0227(7) 0.0314(8)
C42 0.0668(11) 0.1350(18) 0.1162(16) -0.0758(15) -0.0186(10) 0.0203(11)
C43 0.0565(10) 0.153(2) 0.157(2) -0.1008(19) 0.0001(12) -0.0114(12)
C44 0.0639(10) 0.1189(15) 0.1162(15) -0.0653(13) 0.0125(9) -0.0164(9)
C45 0.0551(7) 0.0776(9) 0.0727(9) -0.0351(7) 0.0000(6) -0.0015(6)
C46 0.0562(7) 0.0799(9) 0.0680(8) -0.0431(7) -0.0092(6) 0.0146(6)
C47 0.0549(7) 0.0547(6) 0.0485(6) -0.0180(5) -0.0036(5) -0.0104(5)
C48 0.0620(7) 0.0682(8) 0.0512(7) -0.0166(6) -0.0002(5) -0.0137(6)
C49 0.0867(10) 0.0700(8) 0.0505(7) -0.0132(6) -0.0124(7) -0.0140(7)
C50 0.0744(9) 0.0745(9) 0.0704(9) -0.0220(7) -0.0271(7) -0.0065(7)
C51 0.0561(8) 0.0952(11) 0.0774(10) -0.0245(8) -0.0102(7) -0.0161(7)
C52 0.0581(7) 0.0821(9) 0.0559(7) -0.0139(6) -0.0027(6) -0.0181(7)
C53 0.0820(13) 0.0916(13) 0.0686(11) -0.0237(10) -0.0091(9) -0.0017(10)
C54 0.0886(18) 0.114(2) 0.0775(16) -0.0277(15) 0.0081(13) 0.012(2)
C55 0.166(3) 0.105(2) 0.106(2) -0.0541(16) -0.010(2) 0.004(2)
C56 0.147(3) 0.0980(19) 0.120(2) -0.0269(17) -0.020(2) -0.0268(19)
C57 0.0955(19) 0.126(2) 0.130(2) -0.0141(19) 0.0244(17) -0.0226(17)
C58 0.119(3) 0.139(3) 0.099(2) -0.045(2) 0.0307(18) 0.002(2)
C59 0.112(2) 0.138(3) 0.135(3) -0.039(2) -0.0327(19) -0.020(2)

loop_
_atom_type_symbol
_atom_type_description
_atom_type_scat_dispersion_real
_atom_type_scat_dispersion_imag
_atom_type_scat_source
C C 0.0181 0.0091 'International Tables Vol C Tables 4.2.6.8 and 6.1.1.4'
H H 0.0000 0.0000 'International Tables Vol C Tables 4.2.6.8 and 6.1.1.4'

loop_
_geom_angle_atom_site_label_1
_geom_angle_atom_site_label_2
_geom_angle_atom_site_label_3
_geom_angle
C2 C1 C9A 121.48(11)
C2 C1 H1 119.3
C9A C1 H1 119.3
C1 C2 C3 120.44(12)
C1 C2 H2 119.8
C3 C2 H2 119.8
C4 C3 C2 120.43(12)
C4 C3 H3 119.8
C2 C3 H3 119.8
C3 C4 C4A 121.43(12)
C3 C4 H4 119.3
C4A C4 H4 119.3
C10 C4A C4 121.90(10)
C10 C4A C9A 119.92(10)
C4 C4A C9A 118.18(10)
C6 C5 C10A 121.54(12)
C6 C5 H5 119.2
C10A C5 H5 119.2
C5 C6 C7 120.37(13)
C5 C6 H6 119.8
C7 C6 H6 119.8
C8 C7 C6 120.40(13)
C8 C7 H7 119.8
C6 C7 H7 119.8
C7 C8 C8A 121.57(12)
C7 C8 H8 119.2
C8A C8 H8 119.2
C9 C8A C8 122.09(11)
C9 C8A C10A 120.02(10)
C8 C8A C10A 117.89(11)
C9A C9 C8A 120.03(10)
C9A C9 C11 120.29(10)
C8A C9 C11 119.68(10)
C9 C9A C1 122.01(10)
C9 C9A C4A 119.96(10)
C1 C9A C4A 118.03(10)
C10A C10 C4A 120.09(10)
C10A C10 C21 119.37(10)
C4A C10 C21 120.54(10)
C10 C10A C5 121.93(11)
C10 C10A C8A 119.91(10)
C5 C10A C8A 118.16(11)
C12 C11 C20 118.98(10)
C12 C11 C9 120.66(10)
C20 C11 C9 120.35(10)
C11 C12 C13 121.65(12)
C11 C12 H12 119.2
C13 C12 H12 119.2
C14 C13 C12 120.36(12)
C14 C13 H13 119.8
C12 C13 H13 119.8
C13 C14 C15 120.50(11)
C13 C14 H14 119.7
C15 C14 H14 119.7
C14 C15 C16 121.86(12)
C14 C15 C20 119.41(11)
C16 C15 C20 118.73(12)
C17 C16 C15 121.03(14)
C17 C16 H16 119.5
C15 C16 H16 119.5
C16 C17 C18 120.33(14)
C16 C17 H17 119.8
C18 C17 H17 119.8
C19 C18 C17 120.59(15)
C19 C18 H18 119.7
C17 C18 H18 119.7
C18 C19 C20 120.86(14)
C18 C19 H19 119.6
C20 C19 H19 119.6
C19 C20 C15 118.45(11)
C19 C20 C11 122.44(11)
C15 C20 C11 119.10(10)
C22 C21 C26 118.38(13)
C22 C21 C10 121.10(13)
C26 C21 C10 120.50(12)
C21 C22 C23 120.00(17)
C21 C22 H22 120.0
C23 C22 H22 120.0
C24 C23 C22 120.09(17)
C24 C23 H23 120.0
C22 C23 H23 120.0
C25 C24 C23 119.89(16)
C25 C24 H24 120.1
C23 C24 H24 120.1
C24 C25 C26 120.6(2)
C24 C25 H25 119.7
C26 C25 H25 119.7
C25 C26 C21 121.00(17)
C25 C26 H26 119.5
C21 C26 H26 119.5
C28 C27 C35A 121.58(12)
C28 C27 H27 119.2
C35A C27 H27 119.2
C27 C28 C29 120.13(12)
C27 C28 H28 119.9
C29 C28 H28 119.9
C30 C29 C28 120.63(12)
C30 C29 H29 119.7
C28 C29 H29 119.7
C29 C30 C30A 121.34(12)
C29 C30 H30 119.3
C30A C30 H30 119.3
C36 C30A C30 121.87(11)
C36 C30A C35A 120.05(11)
C30 C30A C35A 118.07(10)
C32 C31 C36A 121.30(13)
C32 C31 H31 119.3
C36A C31 H31 119.3
C31 C32 C33 120.79(12)
C31 C32 H32 119.6
C33 C32 H32 119.6
C34 C33 C32 120.51(13)
C34 C33 H33 119.7
C32 C33 H33 119.7
C33 C34 C34A 121.11(14)
C33 C34 H34 119.4
C34A C34 H34 119.4
C35 C34A C34 121.70(12)
C35 C34A C36A 119.94(11)
C34 C34A C36A 118.34(11)
C34A C35 C35A 119.75(11)
C34A C35 C37 120.69(11)
C35A C35 C37 119.52(11)
C35 C35A C27 121.55(11)
C35 C35A C30A 120.17(10)
C27 C35A C30A 118.24(11)
C36A C36 C30A 119.72(11)
C36A C36 C47 120.19(10)
C30A C36 C47 120.07(11)
C36 C36A C31 121.76(12)
C36 C36A C34A 120.32(10)
C31 C36A C34A 117.88(11)
C38 C37 C46 119.75(14)
C38 C37 C35 120.35(14)
C46 C37 C35 119.87(13)
C37 C38 C39 121.87(18)
C37 C38 H38 119.1
C39 C38 H38 119.1
C40 C39 C38 119.84(19)
C40 C39 H39 120.1
C38 C39 H39 120.1
C39 C40 C41 119.43(16)
C39 C40 H40 120.3
C41 C40 H40 120.3
C42 C41 C40 121.26(18)
C42 C41 C46 118.06(19)
C40 C41 C46 120.68(17)
C43 C42 C41 122.52(19)
C43 C42 H42 118.7
C41 C42 H42 118.7
C42 C43 C44 119.01(19)
C42 C43 H43 120.5
C44 C43 H43 120.5
C45 C44 C43 121.8(2)
C45 C44 H44 119.1
C43 C44 H44 119.1
C44 C45 C46 119.58(16)
C44 C45 H45 120.2
C46 C45 H45 120.2
C37 C46 C45 122.59(13)
C37 C46 C41 118.42(15)
C45 C46 C41 118.99(15)
C52 C47 C48 118.01(12)
C52 C47 C36 121.13(11)
C48 C47 C36 120.86(11)
C49 C48 C47 120.83(13)
C49 C48 H48 119.6
C47 C48 H48 119.6
C50 C49 C48 120.11(13)
C50 C49 H49 119.9
C48 C49 H49 119.9
C51 C50 C49 119.85(13)
C51 C50 H50 120.1
C49 C50 H50 120.1
C50 C51 C52 120.14(14)
C50 C51 H51 119.9
C52 C51 H51 119.9
C51 C52 C47 121.06(13)
C51 C52 H52 119.5
C47 C52 H52 119.5
C58 C53 C54 117.5(3)
C58 C53 C59 120.9(3)
C54 C53 C59 121.6(3)
C55 C54 C53 120.0(3)
C55 C54 H54 120.0
C53 C54 H54 120.0
C54 C55 C56 122.5(3)
C54 C55 H55 118.8
C56 C55 H55 118.8
C57 C56 C55 117.0(3)
C57 C56 H56 121.5
C55 C56 H56 121.5
C56 C57 C58 120.3(4)
C56 C57 H57 119.8
C58 C57 H57 119.8
C53 C58 C57 122.7(4)
C53 C58 H58 118.6
C57 C58 H58 118.6
C65 C60 C61 121(2)
C65 C60 H60 119.7
C61 C60 H60 119.7
C62 C61 C60 122(3)
C62 C61 H61 118.9
C60 C61 H61 118.9
C61 C62 C63 114(3)
C61 C62 H62 122.8
C63 C62 H62 122.8
C62 C63 C64 126(3)
C62 C63 H63 116.8
C64 C63 H63 116.8
C65 C64 C63 116(2)
C65 C64 H64 121.8
C63 C64 H64 121.8
C60 C65 C64 120.0(17)
C60 C65 H65 120.0
C64 C65 H65 120.0

loop_
_geom_bond_atom_site_label_1
_geom_bond_atom_site_label_2
_geom_bond_distance
C1 C2 1.3574(18)
C1 C9A 1.4282(16)
C1 H1 0.9300
C2 C3 1.4111(19)
C2 H2 0.9300
C3 C4 1.3557(18)
C3 H3 0.9300
C4 C4A 1.4296(16)
C4 H4 0.9300
C4A C10 1.4054(16)
C4A C9A 1.4393(15)
C5 C6 1.3520(19)
C5 C10A 1.4287(17)
C5 H5 0.9300
C6 C7 1.412(2)
C6 H6 0.9300
C7 C8 1.354(2)
C7 H7 0.9300
C8 C8A 1.4297(17)
C8 H8 0.9300
C8A C9 1.4058(16)
C8A C10A 1.4374(16)
C9 C9A 1.4040(16)
C9 C11 1.5013(15)
C10 C10A 1.4051(16)
C10 C21 1.4956(16)
C11 C12 1.3680(16)
C11 C20 1.4255(16)
C12 C13 1.4068(18)
C12 H12 0.9300
C13 C14 1.3553(19)
C13 H13 0.9300
C14 C15 1.4091(18)
C14 H14 0.9300
C15 C16 1.4119(18)
C15 C20 1.4243(16)
C16 C17 1.355(2)
C16 H16 0.9300
C17 C18 1.401(3)
C17 H17 0.9300
C18 C19 1.358(2)
C18 H18 0.9300
C19 C20 1.4142(17)
C19 H19 0.9300
C21 C22 1.380(2)
C21 C26 1.385(2)
C22 C23 1.407(2)
C22 H22 0.9300
C23 C24 1.372(3)
C23 H23 0.9300
C24 C25 1.354(3)
C24 H24 0.9300
C25 C26 1.382(2)
C25 H25 0.9300
C26 H26 0.9300
C27 C28 1.3532(18)
C27 C35A 1.4296(16)
C27 H27 0.9300
C28 C29 1.410(2)
C28 H28 0.9300
C29 C30 1.3593(18)
C29 H29 0.9300
C30 C30A 1.4255(17)
C30 H30 0.9300
C30A C36 1.4115(15)
C30A C35A 1.4343(16)
C31 C32 1.352(2)
C31 C36A 1.4290(16)
C31 H31 0.9300
C32 C33 1.406(2)
C32 H32 0.9300
C33 C34 1.3552(19)
C33 H33 0.9300
C34 C34A 1.4284(18)
C34 H34 0.9300
C34A C35 1.4075(16)
C34A C36A 1.4388(17)
C35 C35A 1.4150(17)
C35 C37 1.5021(18)
C36 C36A 1.4076(17)
C36 C47 1.4963(16)
C37 C38 1.373(2)
C37 C46 1.412(2)
C38 C39 1.398(2)
C38 H38 0.9300
C39 C40 1.388(3)
C39 H39 0.9300
C40 C41 1.403(3)
C40 H40 0.9300
C41 C42 1.402(3)
C41 C46 1.4258(19)
C42 C43 1.361(3)
C42 H42 0.9300
C43 C44 1.393(3)
C43 H43 0.9300
C44 C45 1.368(2)
C44 H44 0.9300
C45 C46 1.423(2)
C45 H45 0.9300
C47 C52 1.3870(18)
C47 C48 1.3893(17)
C48 C49 1.3869(19)
C48 H48 0.9300
C49 C50 1.375(2)
C49 H49 0.9300
C50 C51 1.372(2)
C50 H50 0.9300
C51 C52 1.384(2)
C51 H51 0.9300
C52 H52 0.9300
C53 C58 1.348(6)
C53 C54 1.373(4)
C53 C59 1.492(5)
C54 C55 1.369(6)
C54 H54 0.9300
C55 C56 1.384(5)
C55 H55 0.9300
C56 C57 1.350(5)
C56 H56 0.9300
C57 C58 1.388(5)
C57 H57 0.9300
C58 H58 0.9300
C59 H59A 0.9600
C59 H59B 0.9600
C59 H59C 0.9600
C60 C65 1.393(11)
C60 C61 1.394(11)
C60 H60 0.9300
C61 C62 1.390(11)
C61 H61 0.9300
C62 C63 1.394(11)
C62 H62 0.9300
C63 C64 1.394(11)
C63 H63 0.9300
C64 C65 1.394(11)
C64 H64 0.9300
C65 H65 0.9300

loop_
_geom_torsion_atom_site_label_1
_geom_torsion_atom_site_label_2
_geom_torsion_atom_site_label_3
_geom_torsion_atom_site_label_4
_geom_torsion
C9A C1 C2 C3 -0.5(2)
C1 C2 C3 C4 0.1(2)
C2 C3 C4 C4A -0.1(2)
C3 C4 C4A C10 -179.11(12)
C3 C4 C4A C9A 0.51(18)
C10A C5 C6 C7 0.9(2)
C5 C6 C7 C8 -2.4(3)
C6 C7 C8 C8A 1.2(2)
C7 C8 C8A C9 -178.53(13)
C7 C8 C8A C10A 1.4(2)
C8 C8A C9 C9A -177.18(11)
C10A C8A C9 C9A 2.92(17)
C8 C8A C9 C11 3.60(17)
C10A C8A C9 C11 -176.30(10)
C8A C9 C9A C1 178.71(11)
C11 C9 C9A C1 -2.08(17)
C8A C9 C9A C4A -1.17(16)
C11 C9 C9A C4A 178.05(10)
C2 C1 C9A C9 -178.94(11)
C2 C1 C9A C4A 0.94(17)
C10 C4A C9A C9 -1.41(16)
C4 C4A C9A C9 178.97(10)
C10 C4A C9A C1 178.71(10)
C4 C4A C9A C1 -0.91(16)
C4 C4A C10 C10A -178.20(11)
C9A C4A C10 C10A 2.19(17)
C4 C4A C10 C21 1.67(18)
C9A C4A C10 C21 -177.94(11)
C4A C10 C10A C5 -179.71(12)
C21 C10 C10A C5 0.42(19)
C4A C10 C10A C8A -0.44(18)
C21 C10 C10A C8A 179.69(11)
C6 C5 C10A C10 -179.07(13)
C6 C5 C10A C8A 1.7(2)
C9 C8A C10A C10 -2.13(17)
C8 C8A C10A C10 177.96(11)
C9 C8A C10A C5 177.16(11)
C8 C8A C10A C5 -2.74(17)
C9A C9 C11 C12 89.86(15)
C8A C9 C11 C12 -90.92(15)
C9A C9 C11 C20 -90.98(14)
C8A C9 C11 C20 88.23(14)
C20 C11 C12 C13 0.3(2)
C9 C11 C12 C13 179.45(12)
C11 C12 C13 C14 0.2(2)
C12 C13 C14 C15 -0.4(2)
C13 C14 C15 C16 -179.44(13)
C13 C14 C15 C20 0.21(19)
C14 C15 C16 C17 178.78(15)
C20 C15 C16 C17 -0.9(2)
C15 C16 C17 C18 0.2(3)
C16 C17 C18 C19 0.8(3)
C17 C18 C19 C20 -0.9(3)
C18 C19 C20 C15 0.2(2)
C18 C19 C20 C11 -179.01(14)
C14 C15 C20 C19 -178.98(12)
C16 C15 C20 C19 0.68(18)
C14 C15 C20 C11 0.27(17)
C16 C15 C20 C11 179.93(12)
C12 C11 C20 C19 178.71(13)
C9 C11 C20 C19 -0.46(18)
C12 C11 C20 C15 -0.51(17)
C9 C11 C20 C15 -179.68(10)
C10A C10 C21 C22 -99.01(15)
C4A C10 C21 C22 81.12(16)
C10A C10 C21 C26 79.48(17)
C4A C10 C21 C26 -100.39(16)
C26 C21 C22 C23 -0.9(2)
C10 C21 C22 C23 177.65(12)
C21 C22 C23 C24 -0.3(2)
C22 C23 C24 C25 1.0(3)
C23 C24 C25 C26 -0.4(3)
C24 C25 C26 C21 -0.9(3)
C22 C21 C26 C25 1.5(3)
C10 C21 C26 C25 -177.06(16)
C35A C27 C28 C29 0.2(2)
C27 C28 C29 C30 -0.1(2)
C28 C29 C30 C30A -0.4(2)
C29 C30 C30A C36 -178.02(12)
C29 C30 C30A C35A 0.78(19)
C36A C31 C32 C33 0.2(2)
C31 C32 C33 C34 -1.7(2)
C32 C33 C34 C34A 0.7(2)
C33 C34 C34A C35 -177.06(13)
C33 C34 C34A C36A 1.6(2)
C34 C34A C35 C35A 179.02(12)
C36A C34A C35 C35A 0.43(19)
C34 C34A C35 C37 1.4(2)
C36A C34A C35 C37 -177.22(11)
C34A C35 C35A C27 -177.52(12)
C37 C35 C35A C27 0.17(19)
C34A C35 C35A C30A 0.43(18)
C37 C35 C35A C30A 178.11(11)
C28 C27 C35A C35 178.14(13)
C28 C27 C35A C30A 0.2(2)
C36 C30A C35A C35 0.19(17)
C30 C30A C35A C35 -178.65(11)
C36 C30A C35A C27 178.20(11)
C30 C30A C35A C27 -0.63(17)
C30 C30A C36 C36A 177.11(11)
C35A C30A C36 C36A -1.68(17)
C30 C30A C36 C47 -1.29(17)
C35A C30A C36 C47 179.92(10)
C30A C36 C36A C31 -175.06(11)
C47 C36 C36A C31 3.35(17)
C30A C36 C36A C34A 2.55(17)
C47 C36 C36A C34A -179.05(10)
C32 C31 C36A C36 179.71(13)
C32 C31 C36A C34A 2.05(19)
C35 C34A C36A C36 -1.94(18)
C34 C34A C36A C36 179.42(11)
C35 C34A C36A C31 175.76(11)
C34 C34A C36A C31 -2.88(17)
C34A C35 C37 C38 74.46(17)
C35A C35 C37 C38 -103.20(15)
C34A C35 C37 C46 -107.42(14)
C35A C35 C37 C46 74.92(16)
C46 C37 C38 C39 0.2(2)
C35 C37 C38 C39 178.30(13)
C37 C38 C39 C40 -0.6(2)
C38 C39 C40 C41 0.3(3)
C39 C40 C41 C42 -179.55(16)
C39 C40 C41 C46 0.4(2)
C40 C41 C42 C43 -179.10(17)
C46 C41 C42 C43 1.0(3)
C41 C42 C43 C44 0.0(3)
C42 C43 C44 C45 -0.6(3)
C43 C44 C45 C46 0.1(2)
C38 C37 C46 C45 -178.91(13)
C35 C37 C46 C45 2.96(19)
C38 C37 C46 C41 0.51(19)
C35 C37 C46 C41 -177.62(11)
C44 C45 C46 C37 -179.68(13)
C44 C45 C46 C41 0.9(2)
C42 C41 C46 C37 179.14(13)
C40 C41 C46 C37 -0.78(19)
C42 C41 C46 C45 -1.42(19)
C40 C41 C46 C45 178.66(13)
C36A C36 C47 C52 -104.11(15)
C30A C36 C47 C52 74.28(16)
C36A C36 C47 C48 76.26(15)
C30A C36 C47 C48 -105.35(14)
C52 C47 C48 C49 0.3(2)
C36 C47 C48 C49 179.93(12)
C47 C48 C49 C50 -0.4(2)
C48 C49 C50 C51 0.1(2)
C49 C50 C51 C52 0.4(3)
C50 C51 C52 C47 -0.5(2)
C48 C47 C52 C51 0.2(2)
C36 C47 C52 C51 -179.47(13)
C58 C53 C54 C55 -0.4(4)
C59 C53 C54 C55 -178.2(3)
C53 C54 C55 C56 0.3(5)
C54 C55 C56 C57 -1.0(5)
C55 C56 C57 C58 1.8(5)
C54 C53 C58 C57 1.3(6)
C59 C53 C58 C57 179.1(3)
C56 C57 C58 C53 -2.1(6)
C65 C60 C61 C62 0.00(11)
C60 C61 C62 C63 0.00(10)
C61 C62 C63 C64 0.00(11)
C62 C63 C64 C65 0.01(11)
C61 C60 C65 C64 0.00(11)
C63 C64 C65 C60 -0.01(10)
